data_4120675
loop_
_publ_author_name
'Ge, Fang'
'Kehr, Gerald'
'Daniliuc, Constantin G.'
'Erker, Gerhard'

_publ_section_title
;
 Borole formation by 1,1-carboboration.
;
_journal_issue 1
_journal_name_full 'Journal of the American Chemical Society'
_journal_page_first 68
_journal_page_last 71
_journal_paper_doi 10.1021/ja4110396
_journal_volume 136
_journal_year 2014
_chemical_formula_sum 'C45 H33 B2 F15 N2 Si2'
_chemical_formula_weight 964.53
_chemical_name_systematic
; 
 ? 
;
_space_group_IT_number 2
_symmetry_cell_setting triclinic
_symmetry_space_group_name_Hall '-P 1'
_symmetry_space_group_name_H-M 'P -1'
_atom_sites_solution_hydrogens geom
_atom_sites_solution_primary direct
_atom_sites_solution_secondary difmap
_audit_creation_method SHELXL-97
_cell_angle_alpha 91.256(2)
_cell_angle_beta 98.181(2)
_cell_angle_gamma 104.156(2)
_cell_formula_units_Z 2
_cell_length_a 11.1344(5)
_cell_length_b 11.8923(5)
_cell_length_c 17.9487(7)
_cell_measurement_reflns_used 7113
_cell_measurement_temperature 223(2)
_cell_measurement_theta_max 68.25
_cell_measurement_theta_min 0.88
_cell_volume 2277.04(17)
_computing_cell_refinement 'Collect (Nonius B.V., 1998)'
_computing_data_collection 'Collect (Nonius B.V., 1998)'
_computing_data_reduction 'Denzo-SMN (Otwinowski & Minor, 1997)'
_computing_molecular_graphics 'XP (BrukerAXS, 2000)'
_computing_publication_material 'SHELXL-97 (Sheldrick, 1997)'
_computing_structure_refinement 'SHELXL-97 (Sheldrick, 1997)'
_computing_structure_solution 'SHELXS-97 (Sheldrick, 1990)'
_diffrn_ambient_temperature 223(2)
_diffrn_measured_fraction_theta_full 0.955
_diffrn_measured_fraction_theta_max 0.955
_diffrn_measurement_device_type 'Nonius KappaCCD APEXII'
_diffrn_measurement_method '\w and \f scans'
_diffrn_radiation_monochromator graphite
_diffrn_radiation_source 'fine-focus sealed tube'
_diffrn_radiation_type CuK\a
_diffrn_radiation_wavelength 1.54178
_diffrn_reflns_av_R_equivalents 0.048
_diffrn_reflns_av_sigmaI/netI 0.0301
_diffrn_reflns_limit_h_max 13
_diffrn_reflns_limit_h_min 0
_diffrn_reflns_limit_k_max 13
_diffrn_reflns_limit_k_min -14
_diffrn_reflns_limit_l_max 21
_diffrn_reflns_limit_l_min -21
_diffrn_reflns_number 28984
_diffrn_reflns_theta_full 67.48
_diffrn_reflns_theta_max 67.48
_diffrn_reflns_theta_min 2.49
_exptl_absorpt_coefficient_mu 1.573
_exptl_absorpt_correction_T_max 0.9398
_exptl_absorpt_correction_T_min 0.7235
_exptl_absorpt_correction_type multi-scan
_exptl_absorpt_process_details 'Denzo (Otwinowski, Borek, Majewski & Minor, 2003)'
_exptl_crystal_colour yellow
_exptl_crystal_density_diffrn 1.407
_exptl_crystal_density_method 'not measured'
_exptl_crystal_description plate
_exptl_crystal_F_000 980
_exptl_crystal_size_max 0.22
_exptl_crystal_size_mid 0.20
_exptl_crystal_size_min 0.04
_refine_diff_density_max 0.344
_refine_diff_density_min -0.334
_refine_diff_density_rms 0.045
_refine_ls_extinction_method none
_refine_ls_goodness_of_fit_ref 1.013
_refine_ls_hydrogen_treatment constr
_refine_ls_matrix_type full
_refine_ls_number_parameters 601
_refine_ls_number_reflns 7834
_refine_ls_number_restraints 12
_refine_ls_restrained_S_all 1.039
_refine_ls_R_factor_all 0.0567
_refine_ls_R_factor_gt 0.0499
_refine_ls_shift/su_max 0.001
_refine_ls_shift/su_mean 0.000
_refine_ls_structure_factor_coef Fsqd
_refine_ls_weighting_details 'calc w=1/[\s^2^(Fo^2^)+(0.0651P)^2^+1.4196P] where P=(Fo^2^+2Fc^2^)/3'
_refine_ls_weighting_scheme calc
_refine_ls_wR_factor_gt 0.1286
_refine_ls_wR_factor_ref 0.1331
_reflns_number_gt 6767
_reflns_number_total 7834
_reflns_threshold_expression >2sigma(I)
_cod_data_source_file ja4110396_si_002.cif
_cod_data_source_block erk7208
_cod_original_sg_symbol_H-M P-1
_cod_database_code 4120675

loop_
_symmetry_equiv_pos_as_xyz
'x, y, z'
'-x, -y, -z'

loop_
_atom_site_label
_atom_site_type_symbol
_atom_site_fract_x
_atom_site_fract_y
_atom_site_fract_z
_atom_site_U_iso_or_equiv
_atom_site_adp_type
_atom_site_occupancy
_atom_site_symmetry_multiplicity
_atom_site_calc_flag
_atom_site_refinement_flags
Si1 Si 0.16866(6) 0.50879(5) 0.33322(4) 0.04104(16) Uani 1 1 d .
Si2 Si 0.32088(6) 0.10792(5) 0.20852(4) 0.04673(18) Uani 1 1 d .
B1 B 0.2353(2) 0.3434(2) 0.22495(15) 0.0381(5) Uani 1 1 d .
B2 B -0.0971(2) 0.2564(2) 0.28740(15) 0.0400(5) Uani 1 1 d .
N1 N 0.29221(18) 0.41882(15) 0.17354(11) 0.0422(4) Uani 1 1 d .
C1 C 0.1352(2) 0.37259(18) 0.27205(13) 0.0380(5) Uani 1 1 d .
C2 C 0.0451(2) 0.27117(18) 0.26886(12) 0.0364(5) Uani 1 1 d .
C3 C 0.0968(2) 0.17314(18) 0.23777(13) 0.0378(5) Uani 1 1 d .
C4 C 0.2169(2) 0.20612(19) 0.22410(13) 0.0398(5) Uani 1 1 d .
C5 C 0.1233(3) 0.6374(2) 0.29269(17) 0.0559(7) Uani 1 1 d .
H5A H 0.1624 0.6569 0.2481 0.084 Uiso 1 1 calc R
H5B H 0.1508 0.7027 0.3297 0.084 Uiso 1 1 calc R
H5C H 0.0329 0.6198 0.2790 0.084 Uiso 1 1 calc R
C6 C 0.1162(3) 0.4916(2) 0.42805(15) 0.0553(6) Uani 1 1 d .
H6A H 0.1558 0.5613 0.4601 0.083 Uiso 1 1 calc R
H6B H 0.1398 0.4255 0.4509 0.083 Uiso 1 1 calc R
H6C H 0.0259 0.4792 0.4222 0.083 Uiso 1 1 calc R
C7 C -0.1432(2) 0.3763(2) 0.28028(15) 0.0480(6) Uani 1 1 d .
H7A H -0.1044 0.4282 0.3242 0.072 Uiso 1 1 calc R
H7B H -0.2336 0.3586 0.2772 0.072 Uiso 1 1 calc R
H7C H -0.1190 0.4134 0.2352 0.072 Uiso 1 1 calc R
C8 C 0.4794(3) 0.1789(3) 0.2622(2) 0.0719(9) Uani 1 1 d .
H8A H 0.5270 0.1212 0.2720 0.108 Uiso 1 1 calc R
H8B H 0.4700 0.2138 0.3098 0.108 Uiso 1 1 calc R
H8C H 0.5233 0.2386 0.2329 0.108 Uiso 1 1 calc R
C9 C 0.3282(4) 0.0760(3) 0.1081(2) 0.0759(9) Uani 1 1 d .
H9A H 0.3672 0.0120 0.1038 0.114 Uiso 1 1 calc R
H9B H 0.3772 0.1442 0.0879 0.114 Uiso 1 1 calc R
H9C H 0.2441 0.0550 0.0799 0.114 Uiso 1 1 calc R
C10 C 0.2714(3) -0.0355(2) 0.2511(2) 0.0678(8) Uani 1 1 d .
H10A H 0.1949 -0.0816 0.2213 0.102 Uiso 1 1 calc R
H10B H 0.2568 -0.0228 0.3022 0.102 Uiso 1 1 calc R
H10C H 0.3369 -0.0765 0.2517 0.102 Uiso 1 1 calc R
C11 C 0.2443(2) 0.51632(19) 0.14758(14) 0.0435(5) Uani 1 1 d .
C12 C 0.3247(3) 0.6250(2) 0.14598(17) 0.0553(7) Uani 1 1 d .
H12 H 0.4105 0.6372 0.1646 0.066 Uiso 1 1 calc R
C13 C 0.2785(3) 0.7155(2) 0.11685(19) 0.0665(8) Uani 1 1 d .
H13 H 0.3330 0.7895 0.1163 0.080 Uiso 1 1 calc R
C14 C 0.1542(4) 0.6983(3) 0.08890(18) 0.0687(8) Uani 1 1 d .
H14 H 0.1239 0.7602 0.0689 0.082 Uiso 1 1 calc R
C15 C 0.0729(3) 0.5899(3) 0.08989(17) 0.0651(7) Uani 1 1 d .
H15 H -0.0127 0.5783 0.0710 0.078 Uiso 1 1 calc R
C16 C 0.1183(3) 0.4982(2) 0.11900(15) 0.0527(6) Uani 1 1 d .
H16 H 0.0636 0.4242 0.1193 0.063 Uiso 1 1 calc R
C21 C 0.3856(2) 0.3984(2) 0.12996(14) 0.0456(6) Uani 1 1 d .
C22 C 0.5094(3) 0.4245(3) 0.16172(18) 0.0632(7) Uani 1 1 d .
H22 H 0.5334 0.4522 0.2124 0.076 Uiso 1 1 calc R
C23 C 0.5992(3) 0.4098(3) 0.1187(2) 0.0815(10) Uani 1 1 d .
H23 H 0.6839 0.4271 0.1407 0.098 Uiso 1 1 calc R
C24 C 0.5662(4) 0.3708(3) 0.0451(2) 0.0790(10) Uani 1 1 d .
H24 H 0.6278 0.3608 0.0165 0.095 Uiso 1 1 calc R
C25 C 0.4425(4) 0.3460(3) 0.0125(2) 0.0772(10) Uani 1 1 d .
H25 H 0.4193 0.3196 -0.0385 0.093 Uiso 1 1 calc R
C26 C 0.3520(3) 0.3601(2) 0.05493(17) 0.0602(7) Uani 1 1 d .
H26 H 0.2674 0.3437 0.0326 0.072 Uiso 1 1 calc R
C31 C 0.0208(2) 0.05034(18) 0.22174(14) 0.0403(5) Uani 1 1 d .
F32 F 0.03803(15) 0.00440(12) 0.34969(8) 0.0567(4) Uani 1 1 d .
C32 C -0.0055(2) -0.0285(2) 0.27660(14) 0.0440(5) Uani 1 1 d .
F33 F -0.09422(16) -0.21396(13) 0.31614(11) 0.0682(5) Uani 1 1 d .
C33 C -0.0718(2) -0.1427(2) 0.26034(17) 0.0510(6) Uani 1 1 d .
F34 F -0.17769(19) -0.29290(14) 0.16971(13) 0.0877(6) Uani 1 1 d .
C34 C -0.1131(3) -0.1821(2) 0.18662(19) 0.0590(7) Uani 1 1 d .
F35 F -0.1296(2) -0.14530(16) 0.05794(11) 0.0865(6) Uani 1 1 d .
C35 C -0.0884(3) -0.1074(2) 0.13010(17) 0.0570(7) Uani 1 1 d .
F36 F -0.00421(16) 0.07679(13) 0.09086(9) 0.0607(4) Uani 1 1 d .
C36 C -0.0236(2) 0.0066(2) 0.14802(15) 0.0469(5) Uani 1 1 d .
C41 C 0.3485(2) 0.5400(2) 0.35832(14) 0.0486(6) Uani 1 1 d .
F42 F 0.3961(2) 0.73231(18) 0.32031(15) 0.1094(8) Uani 1 1 d U
C42 C 0.4355(3) 0.6410(3) 0.3477(2) 0.0720(9) Uani 1 1 d .
C43 C 0.5631(3) 0.6554(4) 0.3638(2) 0.0996(14) Uani 1 1 d .
F43 F 0.6416(2) 0.7561(3) 0.3528(2) 0.1711(16) Uani 1 1 d U
F44 F 0.73447(19) 0.5804(3) 0.40897(16) 0.1360(11) Uani 1 1 d .
C44 C 0.6105(3) 0.5671(4) 0.3926(2) 0.0899(12) Uani 1 1 d .
F45 F 0.5751(2) 0.3797(2) 0.43598(13) 0.1018(7) Uani 1 1 d .
C45 C 0.5296(3) 0.4665(3) 0.40589(18) 0.0710(8) Uani 1 1 d .
F46 F 0.32786(18) 0.35248(14) 0.40356(12) 0.0814(6) Uani 1 1 d .
C46 C 0.4019(3) 0.4547(2) 0.38895(16) 0.0562(6) Uani 1 1 d .
C51 C -0.1967(2) 0.15457(19) 0.22971(13) 0.0396(5) Uani 1 1 d .
F52 F -0.25260(14) 0.01017(12) 0.31695(8) 0.0563(4) Uani 1 1 d .
C52 C -0.2654(2) 0.0462(2) 0.24591(14) 0.0431(5) Uani 1 1 d .
F53 F -0.41019(16) -0.13600(13) 0.21290(10) 0.0698(5) Uani 1 1 d .
C53 C -0.3478(2) -0.0327(2) 0.19256(15) 0.0484(6) Uani 1 1 d .
F54 F -0.44237(15) -0.08160(14) 0.06673(10) 0.0678(4) Uani 1 1 d .
C54 C -0.3640(2) -0.0055(2) 0.11903(15) 0.0493(6) Uani 1 1 d .
F55 F -0.31163(17) 0.12863(15) 0.02679(9) 0.0670(4) Uani 1 1 d .
C55 C -0.2985(2) 0.1007(2) 0.09895(14) 0.0487(6) Uani 1 1 d .
F56 F -0.15325(14) 0.27650(12) 0.12870(8) 0.0553(4) Uani 1 1 d .
C56 C -0.2176(2) 0.1763(2) 0.15330(14) 0.0433(5) Uani 1 1 d .
N61 N -0.10356(18) 0.22192(16) 0.37456(11) 0.0424(4) Uani 1 1 d .
C62 C -0.0057(2) 0.2019(2) 0.41976(14) 0.0477(6) Uani 1 1 d .
H62 H 0.0692 0.2054 0.4004 0.057 Uiso 1 1 calc R
C63 C -0.0113(3) 0.1760(2) 0.49443(16) 0.0603(7) Uani 1 1 d .
H63 H 0.0584 0.1611 0.5249 0.072 Uiso 1 1 calc R
C64 C -0.1196(3) 0.1726(3) 0.52310(17) 0.0659(8) Uani 1 1 d .
H64 H -0.1257 0.1547 0.5734 0.079 Uiso 1 1 calc R
C65 C -0.2197(3) 0.1958(3) 0.47694(17) 0.0618(7) Uani 1 1 d .
H65 H -0.2944 0.1953 0.4958 0.074 Uiso 1 1 calc R
C66 C -0.2094(2) 0.2194(2) 0.40378(15) 0.0525(6) Uani 1 1 d .
H66 H -0.2784 0.2344 0.3726 0.063 Uiso 1 1 calc R

loop_
_atom_site_aniso_label
_atom_site_aniso_U_11
_atom_site_aniso_U_22
_atom_site_aniso_U_33
_atom_site_aniso_U_23
_atom_site_aniso_U_13
_atom_site_aniso_U_12
Si1 0.0416(3) 0.0329(3) 0.0488(4) -0.0027(2) 0.0099(3) 0.0085(2)
Si2 0.0400(3) 0.0362(3) 0.0688(4) 0.0026(3) 0.0159(3) 0.0144(3)
B1 0.0318(12) 0.0337(12) 0.0478(14) -0.0018(10) 0.0068(10) 0.0062(10)
B2 0.0360(13) 0.0412(13) 0.0436(14) 0.0011(11) 0.0080(11) 0.0101(10)
N1 0.0411(10) 0.0352(9) 0.0537(11) 0.0019(8) 0.0164(9) 0.0109(8)
C1 0.0354(11) 0.0348(11) 0.0450(12) 0.0012(9) 0.0085(9) 0.0098(9)
C2 0.0352(11) 0.0353(11) 0.0397(11) 0.0011(9) 0.0065(9) 0.0102(9)
C3 0.0353(11) 0.0311(10) 0.0475(12) 0.0022(9) 0.0086(9) 0.0083(9)
C4 0.0357(11) 0.0363(11) 0.0477(13) 0.0025(9) 0.0078(9) 0.0087(9)
C5 0.0627(16) 0.0405(13) 0.0686(17) -0.0041(12) 0.0154(13) 0.0186(12)
C6 0.0570(16) 0.0505(14) 0.0553(15) -0.0071(12) 0.0114(12) 0.0068(12)
C7 0.0398(13) 0.0462(13) 0.0605(15) 0.0005(11) 0.0100(11) 0.0145(10)
C8 0.0438(15) 0.0571(16) 0.117(3) 0.0048(17) 0.0091(16) 0.0194(13)
C9 0.094(2) 0.0676(19) 0.083(2) -0.0011(16) 0.0305(19) 0.0438(18)
C10 0.0529(16) 0.0512(15) 0.109(3) 0.0156(15) 0.0214(16) 0.0246(13)
C11 0.0505(14) 0.0355(11) 0.0495(13) 0.0046(10) 0.0184(11) 0.0140(10)
C12 0.0568(16) 0.0410(13) 0.0726(18) 0.0050(12) 0.0273(13) 0.0110(11)
C13 0.082(2) 0.0429(14) 0.084(2) 0.0143(14) 0.0375(18) 0.0194(14)
C14 0.099(3) 0.0523(16) 0.0695(19) 0.0172(14) 0.0275(17) 0.0372(16)
C15 0.0705(19) 0.0703(19) 0.0613(17) 0.0073(14) 0.0059(14) 0.0326(16)
C16 0.0584(16) 0.0451(13) 0.0565(15) 0.0028(11) 0.0107(12) 0.0158(11)
C21 0.0491(14) 0.0381(11) 0.0563(14) 0.0075(10) 0.0236(11) 0.0144(10)
C22 0.0526(16) 0.083(2) 0.0635(17) 0.0166(15) 0.0208(13) 0.0270(14)
C23 0.0598(19) 0.108(3) 0.097(3) 0.035(2) 0.0363(18) 0.0424(19)
C24 0.098(3) 0.077(2) 0.092(3) 0.0303(18) 0.062(2) 0.0486(19)
C25 0.111(3) 0.0645(18) 0.071(2) 0.0019(15) 0.045(2) 0.0320(19)
C26 0.0672(18) 0.0523(15) 0.0631(17) -0.0053(13) 0.0208(14) 0.0129(13)
C31 0.0337(11) 0.0336(11) 0.0550(14) 0.0004(10) 0.0104(10) 0.0094(9)
F32 0.0691(10) 0.0450(8) 0.0551(9) 0.0047(6) 0.0112(7) 0.0114(7)
C32 0.0404(12) 0.0380(12) 0.0548(14) 0.0005(10) 0.0092(10) 0.0108(9)
F33 0.0663(10) 0.0421(8) 0.0989(13) 0.0208(8) 0.0262(9) 0.0093(7)
C33 0.0427(13) 0.0326(11) 0.0797(19) 0.0099(12) 0.0176(12) 0.0080(10)
F34 0.0782(12) 0.0388(8) 0.1294(17) -0.0134(9) 0.0022(11) -0.0078(8)
C34 0.0455(14) 0.0346(12) 0.091(2) -0.0074(13) 0.0056(14) 0.0030(10)
F35 0.0986(15) 0.0689(11) 0.0753(12) -0.0266(9) -0.0097(10) 0.0050(10)
C35 0.0524(15) 0.0467(14) 0.0660(17) -0.0145(13) -0.0019(13) 0.0090(12)
F36 0.0696(10) 0.0583(9) 0.0519(8) 0.0018(7) 0.0089(7) 0.0117(7)
C36 0.0413(13) 0.0427(12) 0.0566(15) -0.0013(11) 0.0077(11) 0.0102(10)
C41 0.0467(14) 0.0477(13) 0.0476(13) -0.0016(11) 0.0052(11) 0.0062(11)
F42 0.0785(13) 0.0721(12) 0.148(2) 0.0523(13) -0.0252(13) -0.0173(10)
C42 0.0531(17) 0.0699(19) 0.078(2) 0.0190(16) -0.0065(15) -0.0045(14)
C43 0.0495(19) 0.123(3) 0.103(3) 0.051(2) -0.0059(18) -0.016(2)
F43 0.0701(15) 0.188(3) 0.207(3) 0.117(3) -0.0208(17) -0.0454(17)
F44 0.0450(11) 0.235(3) 0.120(2) 0.053(2) 0.0002(11) 0.0225(15)
C44 0.0415(17) 0.147(4) 0.076(2) 0.023(2) 0.0034(15) 0.014(2)
F45 0.0862(14) 0.1148(16) 0.1089(17) -0.0076(13) -0.0228(12) 0.0562(13)
C45 0.0617(19) 0.092(2) 0.0623(18) -0.0056(16) -0.0069(14) 0.0354(18)
F46 0.0760(12) 0.0486(9) 0.1098(15) 0.0081(9) -0.0184(10) 0.0151(8)
C46 0.0508(15) 0.0522(15) 0.0621(16) -0.0068(12) -0.0004(12) 0.0119(12)
C51 0.0308(11) 0.0403(11) 0.0489(13) 0.0022(10) 0.0091(9) 0.0095(9)
F52 0.0596(9) 0.0490(8) 0.0554(9) 0.0071(6) 0.0126(7) 0.0017(7)
C52 0.0367(12) 0.0438(12) 0.0498(13) 0.0030(10) 0.0101(10) 0.0099(10)
F53 0.0638(10) 0.0509(9) 0.0815(11) 0.0007(8) 0.0122(8) -0.0110(7)
C53 0.0370(12) 0.0419(12) 0.0641(16) -0.0001(11) 0.0111(11) 0.0041(10)
F54 0.0575(9) 0.0629(9) 0.0713(10) -0.0180(8) -0.0054(8) 0.0036(7)
C54 0.0361(12) 0.0492(13) 0.0584(15) -0.0111(11) 0.0005(11) 0.0080(10)
F55 0.0777(11) 0.0699(10) 0.0479(9) 0.0001(7) -0.0023(8) 0.0151(8)
C55 0.0455(13) 0.0532(14) 0.0480(14) 0.0001(11) 0.0043(11) 0.0155(11)
F56 0.0570(9) 0.0488(8) 0.0560(9) 0.0077(6) 0.0110(7) 0.0040(6)
C56 0.0353(11) 0.0434(12) 0.0519(14) 0.0022(10) 0.0088(10) 0.0100(9)
N61 0.0377(10) 0.0400(10) 0.0485(11) -0.0007(8) 0.0100(8) 0.0057(8)
C62 0.0486(14) 0.0444(13) 0.0508(14) 0.0017(10) 0.0086(11) 0.0130(11)
C63 0.0731(19) 0.0594(16) 0.0506(15) 0.0049(12) 0.0073(13) 0.0219(14)
C64 0.091(2) 0.0589(16) 0.0526(16) 0.0046(13) 0.0254(16) 0.0193(15)
C65 0.0656(18) 0.0620(16) 0.0612(17) 0.0005(13) 0.0310(15) 0.0103(14)
C66 0.0434(13) 0.0569(15) 0.0578(15) -0.0017(12) 0.0169(11) 0.0092(11)

loop_
_atom_type_symbol
_atom_type_description
_atom_type_scat_dispersion_real
_atom_type_scat_dispersion_imag
_atom_type_scat_source
C C 0.0181 0.0091 'International Tables Vol C Tables 4.2.6.8 and 6.1.1.4'
H H 0.0000 0.0000 'International Tables Vol C Tables 4.2.6.8 and 6.1.1.4'
B B 0.0090 0.0039 'International Tables Vol C Tables 4.2.6.8 and 6.1.1.4'
N N 0.0311 0.0180 'International Tables Vol C Tables 4.2.6.8 and 6.1.1.4'
F F 0.0727 0.0534 'International Tables Vol C Tables 4.2.6.8 and 6.1.1.4'
Si Si 0.2541 0.3302 'International Tables Vol C Tables 4.2.6.8 and 6.1.1.4'

loop_
_geom_angle_atom_site_label_1
_geom_angle_atom_site_label_2
_geom_angle_atom_site_label_3
_geom_angle
C5 Si1 C1 118.62(12)
C5 Si1 C6 107.72(13)
C1 Si1 C6 115.68(11)
C5 Si1 C41 110.34(12)
C1 Si1 C41 100.44(10)
C6 Si1 C41 102.53(12)
C9 Si2 C8 111.74(17)
C9 Si2 C10 106.80(15)
C8 Si2 C10 105.20(15)
C9 Si2 C4 114.20(13)
C8 Si2 C4 106.41(12)
C10 Si2 C4 112.18(11)
N1 B1 C1 123.0(2)
N1 B1 C4 126.6(2)
C1 B1 C4 106.67(18)
C7 B2 C2 112.88(19)
C7 B2 N61 105.51(18)
C2 B2 N61 109.94(18)
C7 B2 C51 108.57(19)
C2 B2 C51 110.17(18)
N61 B2 C51 109.64(18)
B1 N1 C21 125.69(19)
B1 N1 C11 121.73(18)
C21 N1 C11 111.56(18)
C2 C1 B1 104.52(18)
C2 C1 Si1 131.79(17)
B1 C1 Si1 122.15(15)
C1 C2 C3 108.09(18)
C1 C2 B2 126.23(19)
C3 C2 B2 125.48(18)
C4 C3 C31 121.28(19)
C4 C3 C2 115.37(18)
C31 C3 C2 123.34(18)
C3 C4 B1 99.82(18)
C3 C4 Si2 126.61(17)
B1 C4 Si2 133.57(16)
Si1 C5 H5A 109.5
Si1 C5 H5B 109.5
H5A C5 H5B 109.5
Si1 C5 H5C 109.5
H5A C5 H5C 109.5
H5B C5 H5C 109.5
Si1 C6 H6A 109.5
Si1 C6 H6B 109.5
H6A C6 H6B 109.5
Si1 C6 H6C 109.5
H6A C6 H6C 109.5
H6B C6 H6C 109.5
B2 C7 H7A 109.5
B2 C7 H7B 109.5
H7A C7 H7B 109.5
B2 C7 H7C 109.5
H7A C7 H7C 109.5
H7B C7 H7C 109.5
Si2 C8 H8A 109.5
Si2 C8 H8B 109.5
H8A C8 H8B 109.5
Si2 C8 H8C 109.5
H8A C8 H8C 109.5
H8B C8 H8C 109.5
Si2 C9 H9A 109.5
Si2 C9 H9B 109.5
H9A C9 H9B 109.5
Si2 C9 H9C 109.5
H9A C9 H9C 109.5
H9B C9 H9C 109.5
Si2 C10 H10A 109.5
Si2 C10 H10B 109.5
H10A C10 H10B 109.5
Si2 C10 H10C 109.5
H10A C10 H10C 109.5
H10B C10 H10C 109.5
C12 C11 C16 119.9(2)
C12 C11 N1 120.6(2)
C16 C11 N1 119.4(2)
C11 C12 C13 119.8(3)
C11 C12 H12 120.1
C13 C12 H12 120.1
C14 C13 C12 120.6(3)
C14 C13 H13 119.7
C12 C13 H13 119.7
C13 C14 C15 120.2(3)
C13 C14 H14 119.9
C15 C14 H14 119.9
C14 C15 C16 119.8(3)
C14 C15 H15 120.1
C16 C15 H15 120.1
C11 C16 C15 119.8(3)
C11 C16 H16 120.1
C15 C16 H16 120.1
C22 C21 C26 119.6(2)
C22 C21 N1 120.0(2)
C26 C21 N1 120.3(2)
C21 C22 C23 119.7(3)
C21 C22 H22 120.1
C23 C22 H22 120.1
C24 C23 C22 120.9(3)
C24 C23 H23 119.6
C22 C23 H23 119.6
C23 C24 C25 119.8(3)
C23 C24 H24 120.1
C25 C24 H24 120.1
C24 C25 C26 119.9(3)
C24 C25 H25 120.0
C26 C25 H25 120.0
C21 C26 C25 120.1(3)
C21 C26 H26 119.9
C25 C26 H26 119.9
C32 C31 C36 115.4(2)
C32 C31 C3 124.2(2)
C36 C31 C3 120.3(2)
F32 C32 C33 116.9(2)
F32 C32 C31 119.8(2)
C33 C32 C31 123.3(2)
F33 C33 C34 120.6(2)
F33 C33 C32 120.1(3)
C34 C33 C32 119.3(2)
F34 C34 C33 120.1(3)
F34 C34 C35 120.3(3)
C33 C34 C35 119.6(2)
F35 C35 C34 119.8(2)
F35 C35 C36 120.3(3)
C34 C35 C36 119.9(3)
F36 C36 C35 117.6(2)
F36 C36 C31 119.8(2)
C35 C36 C31 122.6(3)
C42 C41 C46 113.4(3)
C42 C41 Si1 127.0(2)
C46 C41 Si1 119.55(19)
F42 C42 C43 116.5(3)
F42 C42 C41 119.6(3)
C43 C42 C41 123.9(3)
F43 C43 C44 119.4(3)
F43 C43 C42 120.6(4)
C44 C43 C42 120.1(3)
F44 C44 C45 120.7(4)
F44 C44 C43 120.5(4)
C45 C44 C43 118.8(3)
F45 C45 C44 119.4(3)
F45 C45 C46 120.8(3)
C44 C45 C46 119.7(3)
F46 C46 C45 116.3(3)
F46 C46 C41 119.7(2)
C45 C46 C41 124.1(3)
C52 C51 C56 113.0(2)
C52 C51 B2 129.0(2)
C56 C51 B2 118.00(19)
F52 C52 C51 120.4(2)
F52 C52 C53 115.5(2)
C51 C52 C53 124.1(2)
F53 C53 C54 119.9(2)
F53 C53 C52 120.3(2)
C54 C53 C52 119.7(2)
F54 C54 C53 120.3(2)
F54 C54 C55 120.5(2)
C53 C54 C55 119.2(2)
F55 C55 C56 120.4(2)
F55 C55 C54 120.2(2)
C56 C55 C54 119.3(2)
F56 C56 C55 115.8(2)
F56 C56 C51 119.6(2)
C55 C56 C51 124.6(2)
C62 N61 C66 118.2(2)
C62 N61 B2 122.57(19)
C66 N61 B2 119.1(2)
N61 C62 C63 122.0(2)
N61 C62 H62 119.0
C63 C62 H62 119.0
C64 C63 C62 119.1(3)
C64 C63 H63 120.4
C62 C63 H63 120.4
C63 C64 C65 118.9(3)
C63 C64 H64 120.6
C65 C64 H64 120.6
C66 C65 C64 119.5(3)
C66 C65 H65 120.3
C64 C65 H65 120.3
N61 C66 C65 122.3(3)
N61 C66 H66 118.9
C65 C66 H66 118.9

loop_
_geom_bond_atom_site_label_1
_geom_bond_atom_site_label_2
_geom_bond_distance
Si1 C5 1.856(3)
Si1 C1 1.865(2)
Si1 C6 1.876(3)
Si1 C41 1.930(3)
Si2 C9 1.851(3)
Si2 C8 1.873(3)
Si2 C10 1.875(3)
Si2 C4 1.876(2)
B1 N1 1.408(3)
B1 C1 1.588(3)
B1 C4 1.595(3)
B2 C7 1.630(3)
B2 C2 1.633(3)
B2 N61 1.633(3)
B2 C51 1.652(3)
N1 C21 1.449(3)
N1 C11 1.450(3)
C1 C2 1.361(3)
C2 C3 1.547(3)
C3 C4 1.358(3)
C3 C31 1.496(3)
C5 H5A 0.9700
C5 H5B 0.9700
C5 H5C 0.9700
C6 H6A 0.9700
C6 H6B 0.9700
C6 H6C 0.9700
C7 H7A 0.9700
C7 H7B 0.9700
C7 H7C 0.9700
C8 H8A 0.9700
C8 H8B 0.9700
C8 H8C 0.9700
C9 H9A 0.9700
C9 H9B 0.9700
C9 H9C 0.9700
C10 H10A 0.9700
C10 H10B 0.9700
C10 H10C 0.9700
C11 C12 1.384(3)
C11 C16 1.386(4)
C12 C13 1.384(4)
C12 H12 0.9400
C13 C14 1.366(5)
C13 H13 0.9400
C14 C15 1.384(5)
C14 H14 0.9400
C15 C16 1.392(4)
C15 H15 0.9400
C16 H16 0.9400
C21 C22 1.372(4)
C21 C26 1.381(4)
C22 C23 1.388(4)
C22 H22 0.9400
C23 C24 1.359(5)
C23 H23 0.9400
C24 C25 1.375(5)
C24 H24 0.9400
C25 C26 1.386(4)
C25 H25 0.9400
C26 H26 0.9400
C31 C32 1.386(3)
C31 C36 1.387(3)
F32 C32 1.346(3)
C32 C33 1.381(3)
F33 C33 1.338(3)
C33 C34 1.370(4)
F34 C34 1.343(3)
C34 C35 1.376(4)
F35 C35 1.340(3)
C35 C36 1.378(4)
F36 C36 1.344(3)
C41 C42 1.382(4)
C41 C46 1.383(4)
F42 C42 1.345(4)
C42 C43 1.375(5)
C43 F43 1.336(4)
C43 C44 1.367(6)
F44 C44 1.338(4)
C44 C45 1.359(5)
F45 C45 1.347(4)
C45 C46 1.382(4)
F46 C46 1.346(3)
C51 C52 1.388(3)
C51 C56 1.399(3)
F52 C52 1.354(3)
C52 C53 1.389(3)
F53 C53 1.342(3)
C53 C54 1.363(4)
F54 C54 1.344(3)
C54 C55 1.378(4)
F55 C55 1.341(3)
C55 C56 1.373(3)
F56 C56 1.350(3)
N61 C62 1.337(3)
N61 C66 1.350(3)
C62 C63 1.388(4)
C62 H62 0.9400
C63 C64 1.370(4)
C63 H63 0.9400
C64 C65 1.379(5)
C64 H64 0.9400
C65 C66 1.364(4)
C65 H65 0.9400
C66 H66 0.9400

loop_
_geom_torsion_atom_site_label_1
_geom_torsion_atom_site_label_2
_geom_torsion_atom_site_label_3
_geom_torsion_atom_site_label_4
_geom_torsion
C1 B1 N1 C21 178.8(2)
C4 B1 N1 C21 -25.8(4)
C1 B1 N1 C11 -13.7(3)
C4 B1 N1 C11 141.7(2)
N1 B1 C1 C2 137.4(2)
C4 B1 C1 C2 -22.2(2)
N1 B1 C1 Si1 -55.2(3)
C4 B1 C1 Si1 145.23(17)
C5 Si1 C1 C2 -103.6(2)
C6 Si1 C1 C2 26.7(3)
C41 Si1 C1 C2 136.2(2)
C5 Si1 C1 B1 92.9(2)
C6 Si1 C1 B1 -136.8(2)
C41 Si1 C1 B1 -27.3(2)
B1 C1 C2 C3 12.5(2)
Si1 C1 C2 C3 -153.17(18)
B1 C1 C2 B2 -162.6(2)
Si1 C1 C2 B2 31.7(4)
C7 B2 C2 C1 21.7(3)
N61 B2 C2 C1 -95.8(3)
C51 B2 C2 C1 143.2(2)
C7 B2 C2 C3 -152.6(2)
N61 B2 C2 C3 89.9(2)
C51 B2 C2 C3 -31.0(3)
C1 C2 C3 C4 2.7(3)
B2 C2 C3 C4 177.8(2)
C1 C2 C3 C31 -176.0(2)
B2 C2 C3 C31 -0.9(3)
C31 C3 C4 B1 162.7(2)
C2 C3 C4 B1 -16.0(3)
C31 C3 C4 Si2 -16.7(3)
C2 C3 C4 Si2 164.60(17)
N1 B1 C4 C3 -136.0(2)
C1 B1 C4 C3 22.6(2)
N1 B1 C4 Si2 43.3(4)
C1 B1 C4 Si2 -158.08(19)
C9 Si2 C4 C3 98.2(3)
C8 Si2 C4 C3 -138.0(2)
C10 Si2 C4 C3 -23.5(3)
C9 Si2 C4 B1 -80.9(3)
C8 Si2 C4 B1 42.8(3)
C10 Si2 C4 B1 157.4(2)
B1 N1 C11 C12 133.5(2)
C21 N1 C11 C12 -57.4(3)
B1 N1 C11 C16 -51.3(3)
C21 N1 C11 C16 117.8(2)
C16 C11 C12 C13 1.0(4)
N1 C11 C12 C13 176.2(2)
C11 C12 C13 C14 -0.7(4)
C12 C13 C14 C15 0.4(5)
C13 C14 C15 C16 -0.5(5)
C12 C11 C16 C15 -1.0(4)
N1 C11 C16 C15 -176.3(2)
C14 C15 C16 C11 0.7(4)
B1 N1 C21 C22 -83.1(3)
C11 N1 C21 C22 108.3(3)
B1 N1 C21 C26 101.3(3)
C11 N1 C21 C26 -67.3(3)
C26 C21 C22 C23 -1.4(4)
N1 C21 C22 C23 -177.0(3)
C21 C22 C23 C24 0.6(5)
C22 C23 C24 C25 0.3(5)
C23 C24 C25 C26 -0.4(5)
C22 C21 C26 C25 1.3(4)
N1 C21 C26 C25 176.9(2)
C24 C25 C26 C21 -0.4(5)
C4 C3 C31 C32 104.2(3)
C2 C3 C31 C32 -77.2(3)
C4 C3 C31 C36 -72.6(3)
C2 C3 C31 C36 106.0(3)
C36 C31 C32 F32 177.3(2)
C3 C31 C32 F32 0.3(3)
C36 C31 C32 C33 -0.5(3)
C3 C31 C32 C33 -177.5(2)
F32 C32 C33 F33 2.4(3)
C31 C32 C33 F33 -179.8(2)
F32 C32 C33 C34 -176.9(2)
C31 C32 C33 C34 1.0(4)
F33 C33 C34 F34 0.7(4)
C32 C33 C34 F34 180.0(2)
F33 C33 C34 C35 -179.7(2)
C32 C33 C34 C35 -0.4(4)
F34 C34 C35 F35 0.3(4)
C33 C34 C35 F35 -179.3(2)
F34 C34 C35 C36 179.1(2)
C33 C34 C35 C36 -0.5(4)
F35 C35 C36 F36 0.2(4)
C34 C35 C36 F36 -178.6(2)
F35 C35 C36 C31 179.8(2)
C34 C35 C36 C31 1.0(4)
C32 C31 C36 F36 179.1(2)
C3 C31 C36 F36 -3.8(3)
C32 C31 C36 C35 -0.5(3)
C3 C31 C36 C35 176.6(2)
C5 Si1 C41 C42 -1.1(3)
C1 Si1 C41 C42 124.9(3)
C6 Si1 C41 C42 -115.6(3)
C5 Si1 C41 C46 -179.6(2)
C1 Si1 C41 C46 -53.6(2)
C6 Si1 C41 C46 65.9(2)
C46 C41 C42 F42 -178.1(3)
Si1 C41 C42 F42 3.3(5)
C46 C41 C42 C43 1.7(5)
Si1 C41 C42 C43 -176.9(3)
F42 C42 C43 F43 0.5(6)
C41 C42 C43 F43 -179.3(4)
F42 C42 C43 C44 179.2(4)
C41 C42 C43 C44 -0.6(7)
F43 C43 C44 F44 -0.8(7)
C42 C43 C44 F44 -179.5(4)
F43 C43 C44 C45 177.8(4)
C42 C43 C44 C45 -0.9(7)
F44 C44 C45 F45 0.2(6)
C43 C44 C45 F45 -178.4(4)
F44 C44 C45 C46 179.7(3)
C43 C44 C45 C46 1.0(6)
F45 C45 C46 F46 -0.6(4)
C44 C45 C46 F46 179.9(3)
F45 C45 C46 C41 179.7(3)
C44 C45 C46 C41 0.2(5)
C42 C41 C46 F46 178.8(3)
Si1 C41 C46 F46 -2.5(4)
C42 C41 C46 C45 -1.6(4)
Si1 C41 C46 C45 177.2(2)
C7 B2 C51 C52 -123.8(2)
C2 B2 C51 C52 112.1(2)
N61 B2 C51 C52 -9.0(3)
C7 B2 C51 C56 56.3(3)
C2 B2 C51 C56 -67.8(3)
N61 B2 C51 C56 171.12(18)
C56 C51 C52 F52 177.79(19)
B2 C51 C52 F52 -2.1(3)
C56 C51 C52 C53 -0.7(3)
B2 C51 C52 C53 179.4(2)
F52 C52 C53 F53 1.1(3)
C51 C52 C53 F53 179.6(2)
F52 C52 C53 C54 -178.0(2)
C51 C52 C53 C54 0.5(4)
F53 C53 C54 F54 0.1(4)
C52 C53 C54 F54 179.2(2)
F53 C53 C54 C55 -179.5(2)
C52 C53 C54 C55 -0.4(4)
F54 C54 C55 F55 -0.6(4)
C53 C54 C55 F55 179.1(2)
F54 C54 C55 C56 -179.1(2)
C53 C54 C55 C56 0.5(4)
F55 C55 C56 F56 -1.1(3)
C54 C55 C56 F56 177.4(2)
F55 C55 C56 C51 -179.3(2)
C54 C55 C56 C51 -0.8(4)
C52 C51 C56 F56 -177.33(19)
B2 C51 C56 F56 2.6(3)
C52 C51 C56 C55 0.8(3)
B2 C51 C56 C55 -179.3(2)
C7 B2 N61 C62 -126.2(2)
C2 B2 N61 C62 -4.2(3)
C51 B2 N61 C62 117.0(2)
C7 B2 N61 C66 50.2(3)
C2 B2 N61 C66 172.16(19)
C51 B2 N61 C66 -66.6(2)
C66 N61 C62 C63 1.6(3)
B2 N61 C62 C63 178.0(2)
N61 C62 C63 C64 -1.0(4)
C62 C63 C64 C65 -0.5(4)
C63 C64 C65 C66 1.2(4)
C62 N61 C66 C65 -0.8(4)
B2 N61 C66 C65 -177.4(2)
C64 C65 C66 N61 -0.6(4)

loop_
_platon_squeeze_void_nr
_platon_squeeze_void_average_x
_platon_squeeze_void_average_y
_platon_squeeze_void_average_z
_platon_squeeze_void_volume
_platon_squeeze_void_count_electrons
_platon_squeeze_void_content
1 0.500 0.000 0.500 155 38 ' '
